data_2228306
loop_
_publ_author_name
'Shalash, Marwan'
'Salhin, Abdussalam'
'Adnan, Rohana'
'Yeap, Chin Sing'
'Fun, Hoong-Kun'

_publ_section_title
;
 (<i>E</i>)-4-Hydroxy-<i>N</i>'-(4-hydroxy-3-methoxybenzylidene)benzohydrazide
;
_journal_coeditor_code FJ2361
_journal_issue 12
_journal_name_full 'Acta Crystallographica Section E'
_journal_page_first o3126
_journal_page_last o3127
_journal_paper_doi 10.1107/S1600536810045162
_journal_volume 66
_journal_year 2010
_chemical_formula_iupac 'C15 H14 N2 O4'
_chemical_formula_moiety 'C15 H14 N2 O4'
_chemical_formula_sum 'C15 H14 N2 O4'
_chemical_formula_weight 286.28
_chemical_name_systematic
;
(<i>E</i>)-4-Hydroxy-<i>N</i>'-(4-hydroxy-3-methoxybenzylidene)benzohydrazide
;
_space_group_IT_number 33
_symmetry_cell_setting orthorhombic
_symmetry_space_group_name_Hall 'P 2c -2n'
_symmetry_space_group_name_H-M 'P n a 21'
_atom_sites_solution_hydrogens geom
_atom_sites_solution_primary direct
_atom_sites_solution_secondary difmap
_audit_creation_method SHELXL-97
_cell_angle_alpha 90.00
_cell_angle_beta 90.00
_cell_angle_gamma 90.00
_cell_formula_units_Z 4
_cell_length_a 10.9034(3)
_cell_length_b 8.5533(2)
_cell_length_c 14.7437(4)
_cell_measurement_reflns_used 5243
_cell_measurement_temperature 100
_cell_measurement_theta_max 30.12
_cell_measurement_theta_min 2.75
_cell_volume 1375.00(6)
_computing_cell_refinement 'SAINT (Bruker, 2009)'
_computing_data_collection 'APEX2 (Bruker, 2009)'
_computing_data_reduction 'SAINT (Bruker, 2009)'
_computing_molecular_graphics 'SHELXTL (Sheldrick, 2008)'
_computing_publication_material 'SHELXTL (Sheldrick, 2008 and PLATON (Spek, 2009)'
_computing_structure_refinement 'SHELXTL (Sheldrick, 2008)'
_computing_structure_solution 'SHELXTL (Sheldrick, 2008)'
_diffrn_ambient_temperature 100
_diffrn_measured_fraction_theta_full 0.998
_diffrn_measured_fraction_theta_max 0.998
_diffrn_measurement_device_type
;
Bruker SMART APEXII CCD area-detector
;
_diffrn_measurement_method '\f and \w'
_diffrn_radiation_monochromator graphite
_diffrn_radiation_source 'fine-focus sealed tube'
_diffrn_radiation_type MoK\a
_diffrn_radiation_wavelength 0.71073
_diffrn_reflns_av_R_equivalents 0.0210
_diffrn_reflns_av_sigmaI/netI 0.0205
_diffrn_reflns_limit_h_max 15
_diffrn_reflns_limit_h_min -12
_diffrn_reflns_limit_k_max 8
_diffrn_reflns_limit_k_min -12
_diffrn_reflns_limit_l_max 20
_diffrn_reflns_limit_l_min -18
_diffrn_reflns_number 8269
_diffrn_reflns_theta_full 30.14
_diffrn_reflns_theta_max 30.14
_diffrn_reflns_theta_min 2.75
_diffrn_standards_number 0
_exptl_absorpt_coefficient_mu 0.102
_exptl_absorpt_correction_T_max 0.9839
_exptl_absorpt_correction_T_min 0.9575
_exptl_absorpt_correction_type multi-scan
_exptl_absorpt_process_details '(<i>SADABS</i>; Bruker, 2009)'
_exptl_crystal_colour yellow
_exptl_crystal_density_diffrn 1.383
_exptl_crystal_density_method 'not measured'
_exptl_crystal_description plate
_exptl_crystal_F_000 600
_exptl_crystal_size_max 0.43
_exptl_crystal_size_mid 0.34
_exptl_crystal_size_min 0.16
_refine_diff_density_max 0.349
_refine_diff_density_min -0.325
_refine_ls_extinction_method none
_refine_ls_goodness_of_fit_ref 1.031
_refine_ls_hydrogen_treatment mixed
_refine_ls_matrix_type full
_refine_ls_number_parameters 203
_refine_ls_number_reflns 2098
_refine_ls_number_restraints 1
_refine_ls_restrained_S_all 1.031
_refine_ls_R_factor_all 0.0344
_refine_ls_R_factor_gt 0.0331
_refine_ls_shift/su_max 0.000
_refine_ls_shift/su_mean 0.000
_refine_ls_structure_factor_coef Fsqd
_refine_ls_weighting_details 'calc w=1/[\s^2^(Fo^2^)+(0.0687P)^2^+0.0626P] where P=(Fo^2^+2Fc^2^)/3'
_refine_ls_weighting_scheme calc
_refine_ls_wR_factor_gt 0.0863
_refine_ls_wR_factor_ref 0.0874
_reflns_number_gt 2033
_reflns_number_total 2098
_reflns_threshold_expression I>2\s(I)
_cod_data_source_file fj2361.cif
_cod_data_source_block I
_cod_database_code 2228306
_cod_database_fobs_code 2228306

loop_
_symmetry_equiv_pos_as_xyz
'x, y, z'
'-x, -y, z+1/2'
'x+1/2, -y+1/2, z'
'-x+1/2, y+1/2, z+1/2'

loop_
_atom_site_type_symbol
_atom_site_label
_atom_site_fract_x
_atom_site_fract_y
_atom_site_fract_z
_atom_site_U_iso_or_equiv
_atom_site_adp_type
_atom_site_calc_flag
_atom_site_refinement_flags
_atom_site_occupancy
_atom_site_disorder_assembly
_atom_site_disorder_group
O O1 0.50848(11) -0.29559(13) -0.39327(7) 0.0176(2) Uani d . 1 . .
O O2 0.47208(11) 0.16057(13) -0.05335(7) 0.0185(2) Uani d . 1 . .
O O3 0.72455(10) 0.71644(12) 0.21457(7) 0.0135(2) Uani d . 1 . .
O O4 0.84067(11) 0.96468(12) 0.16052(7) 0.0172(2) Uani d . 1 . .
N N1 0.59306(12) 0.30690(14) -0.14694(8) 0.0134(2) Uani d . 1 . .
N N2 0.61084(12) 0.41786(14) -0.07972(8) 0.0130(2) Uani d . 1 . .
C C1 0.51462(13) 0.09777(17) -0.29247(9) 0.0122(3) Uani d . 1 . .
H H1A 0.5163 0.2022 -0.3099 0.015 Uiso calc R 1 . .
C C2 0.51039(13) -0.01823(17) -0.35842(9) 0.0131(3) Uani d . 1 . .
H H2A 0.5080 0.0083 -0.4196 0.016 Uiso calc R 1 . .
C C3 0.50984(13) -0.17538(18) -0.33189(10) 0.0133(3) Uani d . 1 . .
C C4 0.51091(14) -0.21469(17) -0.23966(9) 0.0149(3) Uani d . 1 . .
H H4A 0.5106 -0.3191 -0.2221 0.018 Uiso calc R 1 . .
C C5 0.51242(13) -0.09687(17) -0.17432(9) 0.0138(3) Uani d . 1 . .
H H5A 0.5107 -0.1230 -0.1131 0.017 Uiso calc R 1 . .
C C6 0.51643(13) 0.05963(16) -0.20017(9) 0.0115(3) Uani d . 1 . .
C C7 0.52375(13) 0.17934(17) -0.12730(9) 0.0127(3) Uani d . 1 . .
C C8 0.68511(14) 0.52860(17) -0.10081(9) 0.0133(3) Uani d . 1 . .
H H8A 0.7178 0.5333 -0.1590 0.016 Uiso calc R 1 . .
C C9 0.71871(13) 0.64765(17) -0.03369(9) 0.0127(3) Uani d . 1 . .
C C10 0.78103(14) 0.78203(17) -0.06151(10) 0.0148(3) Uani d . 1 . .
H H10A 0.7962 0.7984 -0.1228 0.018 Uiso calc R 1 . .
C C11 0.82067(14) 0.89195(17) 0.00196(10) 0.0153(3) Uani d . 1 . .
H H11A 0.8615 0.9815 -0.0172 0.018 Uiso calc R 1 . .
C C12 0.79915(14) 0.86768(16) 0.09385(9) 0.0130(3) Uani d . 1 . .
C C13 0.73610(12) 0.73180(16) 0.12227(9) 0.0114(3) Uani d . 1 . .
C C14 0.69530(14) 0.62378(17) 0.05952(10) 0.0127(3) Uani d . 1 . .
H H14A 0.6526 0.5356 0.0786 0.015 Uiso calc R 1 . .
C C15 0.67731(14) 0.57037(17) 0.24666(10) 0.0159(3) Uani d . 1 . .
H H15A 0.6747 0.5713 0.3117 0.024 Uiso calc R 1 . .
H H15B 0.7295 0.4869 0.2265 0.024 Uiso calc R 1 . .
H H15C 0.5961 0.5549 0.2232 0.024 Uiso calc R 1 . .
H H1N1 0.638(2) 0.311(2) -0.1935(17) 0.018(5) Uiso d . 1 . .
H H1O1 0.501(2) -0.252(3) -0.442(2) 0.043(8) Uiso d . 1 . .
H H1O4 0.890(2) 1.034(3) 0.138(2) 0.033(6) Uiso d . 1 . .

loop_
_atom_site_aniso_label
_atom_site_aniso_U_11
_atom_site_aniso_U_22
_atom_site_aniso_U_33
_atom_site_aniso_U_12
_atom_site_aniso_U_13
_atom_site_aniso_U_23
O1 0.0328(6) 0.0102(5) 0.0099(4) 0.0016(4) -0.0035(4) -0.0002(4)
O2 0.0279(6) 0.0167(5) 0.0109(4) -0.0050(4) 0.0046(4) -0.0017(4)
O3 0.0187(5) 0.0131(5) 0.0088(4) -0.0029(4) 0.0002(4) 0.0007(3)
O4 0.0272(6) 0.0118(5) 0.0125(4) -0.0068(4) -0.0022(4) -0.0013(4)
N1 0.0181(5) 0.0127(5) 0.0093(5) -0.0021(4) 0.0027(4) -0.0035(4)
N2 0.0181(6) 0.0111(5) 0.0099(5) -0.0010(4) -0.0003(4) -0.0031(4)
C1 0.0153(6) 0.0109(6) 0.0104(5) -0.0005(5) -0.0001(5) 0.0011(5)
C2 0.0182(7) 0.0101(6) 0.0109(6) -0.0001(5) -0.0016(5) 0.0000(4)
C3 0.0178(6) 0.0114(6) 0.0109(6) 0.0002(5) -0.0012(5) -0.0009(5)
C4 0.0228(7) 0.0106(6) 0.0111(6) -0.0009(5) -0.0013(5) 0.0014(5)
C5 0.0190(7) 0.0127(7) 0.0096(5) -0.0011(5) -0.0010(5) 0.0005(5)
C6 0.0142(6) 0.0109(6) 0.0095(5) -0.0012(5) 0.0001(5) -0.0019(5)
C7 0.0159(6) 0.0120(6) 0.0104(6) 0.0003(5) -0.0003(5) -0.0014(5)
C8 0.0165(7) 0.0137(6) 0.0099(5) 0.0002(5) 0.0003(5) -0.0017(4)
C9 0.0152(6) 0.0127(6) 0.0101(5) -0.0003(5) -0.0007(4) -0.0015(4)
C10 0.0192(7) 0.0141(6) 0.0112(5) -0.0019(5) 0.0010(5) -0.0003(5)
C11 0.0212(7) 0.0122(6) 0.0125(6) -0.0026(5) 0.0003(5) 0.0006(5)
C12 0.0174(6) 0.0104(6) 0.0111(5) -0.0001(5) -0.0008(5) -0.0008(5)
C13 0.0135(6) 0.0110(6) 0.0099(6) 0.0003(5) -0.0003(5) 0.0008(4)
C14 0.0142(6) 0.0117(6) 0.0122(5) -0.0015(5) 0.0000(5) 0.0004(5)
C15 0.0211(7) 0.0145(6) 0.0119(6) -0.0026(5) 0.0010(5) 0.0030(5)

loop_
_atom_type_symbol
_atom_type_description
_atom_type_scat_dispersion_real
_atom_type_scat_dispersion_imag
_atom_type_scat_source
C C 0.0033 0.0000 'International Tables Vol C Tables 4.2.6.8 and 6.1.1.4'
H H 0.0000 0.0000 'International Tables Vol C Tables 4.2.6.8 and 6.1.1.4'
N N 0.0061 0.0000 'International Tables Vol C Tables 4.2.6.8 and 6.1.1.4'
O O 0.0106 0.0000 'International Tables Vol C Tables 4.2.6.8 and 6.1.1.4'

loop_
_geom_angle_atom_site_label_1
_geom_angle_atom_site_label_2
_geom_angle_atom_site_label_3
_geom_angle_site_symmetry_1
_geom_angle_site_symmetry_3
_geom_angle
_geom_angle_publ_flag
C3 O1 H1O1 . . 104(2) ?
C13 O3 C15 . . 116.36(11) ?
C12 O4 H1O4 . . 110.3(18) ?
C7 N1 N2 . . 118.39(11) ?
C7 N1 H1N1 . . 122.1(14) ?
N2 N1 H1N1 . . 118.1(14) ?
C8 N2 N1 . . 114.84(11) ?
C2 C1 C6 . . 120.95(13) ?
C2 C1 H1A . . 119.5 ?
C6 C1 H1A . . 119.5 ?
C1 C2 C3 . . 119.35(13) ?
C1 C2 H2A . . 120.3 ?
C3 C2 H2A . . 120.3 ?
O1 C3 C2 . . 122.42(13) ?
O1 C3 C4 . . 117.47(13) ?
C2 C3 C4 . . 120.11(13) ?
C5 C4 C3 . . 119.82(14) ?
C5 C4 H4A . . 120.1 ?
C3 C4 H4A . . 120.1 ?
C6 C5 C4 . . 120.40(13) ?
C6 C5 H5A . . 119.8 ?
C4 C5 H5A . . 119.8 ?
C5 C6 C1 . . 119.33(13) ?
C5 C6 C7 . . 117.78(12) ?
C1 C6 C7 . . 122.89(13) ?
O2 C7 N1 . . 123.04(13) ?
O2 C7 C6 . . 121.53(13) ?
N1 C7 C6 . . 115.41(12) ?
N2 C8 C9 . . 120.42(12) ?
N2 C8 H8A . . 119.8 ?
C9 C8 H8A . . 119.8 ?
C10 C9 C14 . . 119.50(12) ?
C10 C9 C8 . . 119.66(12) ?
C14 C9 C8 . . 120.73(12) ?
C11 C10 C9 . . 120.55(13) ?
C11 C10 H10A . . 119.7 ?
C9 C10 H10A . . 119.7 ?
C12 C11 C10 . . 120.04(14) ?
C12 C11 H11A . . 120.0 ?
C10 C11 H11A . . 120.0 ?
O4 C12 C11 . . 123.74(13) ?
O4 C12 C13 . . 116.61(12) ?
C11 C12 C13 . . 119.57(13) ?
O3 C13 C14 . . 124.78(12) ?
O3 C13 C12 . . 114.65(12) ?
C14 C13 C12 . . 120.53(12) ?
C13 C14 C9 . . 119.79(13) ?
C13 C14 H14A . . 120.1 ?
C9 C14 H14A . . 120.1 ?
O3 C15 H15A . . 109.5 ?
O3 C15 H15B . . 109.5 ?
H15A C15 H15B . . 109.5 ?
O3 C15 H15C . . 109.5 ?
H15A C15 H15C . . 109.5 ?
H15B C15 H15C . . 109.5 ?

loop_
_geom_bond_atom_site_label_1
_geom_bond_atom_site_label_2
_geom_bond_site_symmetry_2
_geom_bond_distance
_geom_bond_publ_flag
O1 C3 . 1.3698(17) ?
O1 H1O1 . 0.82(3) ?
O2 C7 . 1.2377(18) ?
O3 C13 . 1.3729(16) ?
O3 C15 . 1.4318(17) ?
O4 C12 . 1.3637(17) ?
O4 H1O4 . 0.86(3) ?
N1 C7 . 1.3584(19) ?
N1 N2 . 1.3859(15) ?
N1 H1N1 . 0.84(2) ?
N2 C8 . 1.2844(19) ?
C1 C2 . 1.3900(19) ?
C1 C6 . 1.3995(19) ?
C1 H1A . 0.9300 ?
C2 C3 . 1.400(2) ?
C2 H2A . 0.9300 ?
C3 C4 . 1.4008(19) ?
C4 C5 . 1.3943(19) ?
C4 H4A . 0.9300 ?
C5 C6 . 1.393(2) ?
C5 H5A . 0.9300 ?
C6 C7 . 1.4862(18) ?
C8 C9 . 1.4664(18) ?
C8 H8A . 0.9300 ?
C9 C10 . 1.397(2) ?
C9 C14 . 1.4127(18) ?
C10 C11 . 1.395(2) ?
C10 H10A . 0.9300 ?
C11 C12 . 1.3905(19) ?
C11 H11A . 0.9300 ?
C12 C13 . 1.4139(19) ?
C13 C14 . 1.3811(19) ?
C14 H14A . 0.9300 ?
C15 H15A . 0.9600 ?
C15 H15B . 0.9600 ?
C15 H15C . 0.9600 ?

loop_
_geom_hbond_atom_site_label_D
_geom_hbond_atom_site_label_H
_geom_hbond_atom_site_label_A
_geom_hbond_site_symmetry_A
_geom_hbond_distance_DH
_geom_hbond_distance_HA
_geom_hbond_distance_DA
_geom_hbond_angle_DHA
_geom_hbond_publ_flag
N1 H1N1 O3 4_644 0.84(2) 2.18(2) 2.9534(16) 153.0(17) yes
N1 H1N1 O4 4_644 0.84(2) 2.53(2) 3.2252(16) 140.0(17) yes
O1 H1O1 O2 2_654 0.81(3) 1.84(3) 2.6361(15) 165(2) yes
O4 H1O4 O1 4_665 0.87(2) 1.89(2) 2.7457(16) 170(3) yes
C2 H2A O2 2_654 0.9300 2.4500 3.1271(17) 129.00 yes
C15 H15B Cg1 3_655 0.9600 2.8100 3.5620(14) 132.00 yes

loop_
_geom_torsion_atom_site_label_1
_geom_torsion_atom_site_label_2
_geom_torsion_atom_site_label_3
_geom_torsion_atom_site_label_4
_geom_torsion_site_symmetry_1
_geom_torsion_site_symmetry_2
_geom_torsion_site_symmetry_3
_geom_torsion_site_symmetry_4
_geom_torsion
_geom_torsion_publ_flag
C7 N1 N2 C8 . . . . 174.70(13) ?
C6 C1 C2 C3 . . . . -1.0(2) ?
C1 C2 C3 O1 . . . . -178.53(13) ?
C1 C2 C3 C4 . . . . 1.3(2) ?
O1 C3 C4 C5 . . . . 179.95(13) ?
C2 C3 C4 C5 . . . . 0.1(2) ?
C3 C4 C5 C6 . . . . -1.9(2) ?
C4 C5 C6 C1 . . . . 2.2(2) ?
C4 C5 C6 C7 . . . . -177.19(13) ?
C2 C1 C6 C5 . . . . -0.8(2) ?
C2 C1 C6 C7 . . . . 178.59(13) ?
N2 N1 C7 O2 . . . . 2.8(2) ?
N2 N1 C7 C6 . . . . -175.54(12) ?
C5 C6 C7 O2 . . . . -34.2(2) ?
C1 C6 C7 O2 . . . . 146.44(15) ?
C5 C6 C7 N1 . . . . 144.17(13) ?
C1 C6 C7 N1 . . . . -35.2(2) ?
N1 N2 C8 C9 . . . . -175.73(12) ?
N2 C8 C9 C10 . . . . -168.42(14) ?
N2 C8 C9 C14 . . . . 15.4(2) ?
C14 C9 C10 C11 . . . . 0.3(2) ?
C8 C9 C10 C11 . . . . -175.92(14) ?
C9 C10 C11 C12 . . . . 0.5(2) ?
C10 C11 C12 O4 . . . . 176.23(14) ?
C10 C11 C12 C13 . . . . -0.5(2) ?
C15 O3 C13 C14 . . . . 6.3(2) ?
C15 O3 C13 C12 . . . . -171.28(12) ?
O4 C12 C13 O3 . . . . 0.37(18) ?
C11 C12 C13 O3 . . . . 177.34(14) ?
O4 C12 C13 C14 . . . . -177.32(13) ?
C11 C12 C13 C14 . . . . -0.3(2) ?
O3 C13 C14 C9 . . . . -176.25(13) ?
C12 C13 C14 C9 . . . . 1.2(2) ?
C10 C9 C14 C13 . . . . -1.2(2) ?
C8 C9 C14 C13 . . . . 175.02(13) ?

loop_
_cod_related_entry_id
_cod_related_entry_database
_cod_related_entry_code
1 ChemSpider 10908355
